data_7119463
loop_
_publ_author_name
'Hu, Fei-Long'
'Wang, Hui-Fang'
'Guo, Dong'
'Zhang, Hui'
'Lang, Jian-Ping'
'Beves, Jonathon E.'

_publ_section_title
;
 Controlled formation of chiral networks and their reversible chiroptical
 switching behaviour by UV/microwave irradiation
;
_journal_issue 51
_journal_name_full 'Chemical Communications'
_journal_page_first 7990
_journal_page_last 7993
_journal_paper_doi 10.1039/c6cc03256g
_journal_volume 52
_journal_year 2016
_chemical_formula_sum 'C36 H26 Cd N2 O4'
_chemical_formula_weight 662.99
_space_group_IT_number 96
_symmetry_cell_setting tetragonal
_symmetry_space_group_name_Hall 'P 4nw 2abw'
_symmetry_space_group_name_H-M 'P 43 21 2'
_atom_sites_solution_hydrogens geom
_atom_sites_solution_primary direct
_atom_sites_solution_secondary difmap
_audit_creation_method SHELXL-97
_audit_update_record
;
2015-10-05 deposited with the CCDC.
2016-05-27 downloaded from the CCDC.
;
_cell_angle_alpha 90.00
_cell_angle_beta 90.00
_cell_angle_gamma 90.00
_cell_formula_units_Z 8
_cell_length_a 14.4739(3)
_cell_length_b 14.4739(3)
_cell_length_c 29.0695(12)
_cell_measurement_temperature 296(2)
_cell_volume 6089.9(3)
_computing_structure_refinement 'SHELXL-97 (Sheldrick, 1997)'
_computing_structure_solution 'SHELXS-97 (Sheldrick, 1990)'
_diffrn_ambient_temperature 296(2)
_diffrn_measured_fraction_theta_full 0.991
_diffrn_measured_fraction_theta_max 0.991
_diffrn_radiation_monochromator graphite
_diffrn_radiation_source 'fine-focus sealed tube'
_diffrn_radiation_type MoK\a
_diffrn_radiation_wavelength 0.71073
_diffrn_reflns_av_R_equivalents 0.0547
_diffrn_reflns_av_sigmaI/netI 0.0326
_diffrn_reflns_limit_h_max 15
_diffrn_reflns_limit_h_min -17
_diffrn_reflns_limit_k_max 15
_diffrn_reflns_limit_k_min -17
_diffrn_reflns_limit_l_max 34
_diffrn_reflns_limit_l_min -34
_diffrn_reflns_number 48397
_diffrn_reflns_theta_full 25.01
_diffrn_reflns_theta_max 25.01
_diffrn_reflns_theta_min 2.43
_exptl_absorpt_coefficient_mu 0.759
_exptl_absorpt_correction_T_max 0.8630
_exptl_absorpt_correction_T_min 0.8508
_exptl_crystal_density_diffrn 1.446
_exptl_crystal_density_method 'not measured'
_exptl_crystal_F_000 2688
_exptl_crystal_size_max 0.22
_exptl_crystal_size_mid 0.21
_exptl_crystal_size_min 0.20
_refine_diff_density_max 1.069
_refine_diff_density_min -0.403
_refine_diff_density_rms 0.079
_refine_ls_abs_structure_details 'Flack H D (1983), Acta Cryst. A39, 876-881'
_refine_ls_abs_structure_Flack 0.02(6)
_refine_ls_extinction_method none
_refine_ls_goodness_of_fit_ref 1.098
_refine_ls_hydrogen_treatment mixed
_refine_ls_matrix_type full
_refine_ls_number_parameters 395
_refine_ls_number_reflns 5332
_refine_ls_number_restraints 2
_refine_ls_restrained_S_all 1.117
_refine_ls_R_factor_all 0.0661
_refine_ls_R_factor_gt 0.0543
_refine_ls_shift/su_max 0.024
_refine_ls_shift/su_mean 0.005
_refine_ls_structure_factor_coef Fsqd
_refine_ls_weighting_details 'calc w=1/[\s^2^(Fo^2^)+(0.0582P)^2^+12.9890P] where P=(Fo^2^+2Fc^2^)/3'
_refine_ls_weighting_scheme calc
_refine_ls_wR_factor_gt 0.1292
_refine_ls_wR_factor_ref 0.1354
_reflns_number_gt 4641
_reflns_number_total 5332
_reflns_threshold_expression >2sigma(I)
_cod_data_source_file c6cc03256g2.cif
_cod_data_source_block 1406676
_cod_original_sg_symbol_H-M P4(3)2(1)2
_cod_database_code 7119463

loop_
_symmetry_equiv_pos_as_xyz
'x, y, z'
'-x, -y, z+1/2'
'-y+1/2, x+1/2, z+3/4'
'y+1/2, -x+1/2, z+1/4'
'-x+1/2, y+1/2, -z+3/4'
'x+1/2, -y+1/2, -z+1/4'
'y, x, -z'
'-y, -x, -z+1/2'

loop_
_atom_site_label
_atom_site_type_symbol
_atom_site_fract_x
_atom_site_fract_y
_atom_site_fract_z
_atom_site_U_iso_or_equiv
_atom_site_adp_type
_atom_site_occupancy
_atom_site_symmetry_multiplicity
_atom_site_calc_flag
_atom_site_refinement_flags
_atom_site_disorder_assembly
_atom_site_disorder_group
Cd1 Cd 0.07219(3) 0.16964(4) 0.055446(18) 0.05093(18) Uani 1 1 d . . .
N1 N -0.0333(4) 0.0542(5) 0.0605(2) 0.0623(18) Uani 1 1 d . . .
N2 N 0.1897(4) 0.2778(4) 0.0529(2) 0.0509(14) Uani 1 1 d . A .
O1 O 0.0195(7) 0.2551(7) 0.1156(3) 0.121(3) Uani 1 1 d . . .
O2 O 0.1306(8) 0.1677(6) 0.1416(3) 0.134(4) Uani 1 1 d . . .
O3 O 0.1790(4) 0.0591(4) 0.02866(17) 0.0639(14) Uani 1 1 d . . .
O4 O -0.0355(4) 0.2632(5) 0.0127(3) 0.0841(18) Uani 1 1 d . . .
C1 C 0.1658(7) 0.3674(5) 0.0493(3) 0.078(3) Uani 1 1 d . . .
H1 H 0.1041 0.3837 0.0457 0.093 Uiso 1 1 calc R . .
C2 C 0.2306(9) 0.4329(7) 0.0509(5) 0.110(4) Uani 1 1 d . A .
H2 H 0.2124 0.4937 0.0460 0.132 Uiso 1 1 calc R . .
C3 C 0.3200(9) 0.4168(7) 0.0591(3) 0.094(3) Uani 1 1 d . . .
C4 C 0.3435(6) 0.3271(9) 0.0629(3) 0.087(3) Uani 1 1 d . A .
H4 H 0.4051 0.3108 0.0672 0.104 Uiso 1 1 calc R . .
C5 C 0.2752(5) 0.2576(6) 0.0605(3) 0.070(2) Uani 1 1 d . . .
H5 H 0.2922 0.1961 0.0643 0.084 Uiso 1 1 calc R A .
C6 C 0.4141(13) 0.4617(10) 0.0651(7) 0.064(3) Uani 0.486(10) 1 d PD A 1
H6 H 0.4644 0.4332 0.0790 0.077 Uiso 0.486(10) 1 calc PR A 1
C7 C 0.4155(13) 0.5548(11) 0.0463(8) 0.076(4) Uani 0.486(10) 1 d PD A 1
H7 H 0.3667 0.5831 0.0310 0.092 Uiso 0.486(10) 1 calc PR A 1
C7' C 0.4496(11) 0.5079(14) 0.0628(8) 0.076(4) Uani 0.514(10) 1 d P A 2
H7' H 0.4776 0.4518 0.0697 0.092 Uiso 0.514(10) 1 calc PR A 2
C6' C 0.3696(11) 0.5138(11) 0.0591(7) 0.064(3) Uani 0.514(10) 1 d P A 2
H6' H 0.3384 0.5697 0.0564 0.077 Uiso 0.514(10) 1 calc PR A 2
C8 C 0.5090(9) 0.5990(8) 0.0556(5) 0.119(5) Uani 1 1 d . . .
C9 C 0.4963(8) 0.6799(10) 0.0314(6) 0.147(6) Uani 1 1 d . A .
H9 H 0.4421 0.6889 0.0148 0.176 Uiso 1 1 calc R . .
C10 C 0.5634(9) 0.7472(8) 0.0315(6) 0.156(7) Uani 1 1 d . . .
H10 H 0.5553 0.7986 0.0127 0.187 Uiso 1 1 calc R A .
C11 C 0.6391(7) 0.7427(7) 0.0573(5) 0.098(3) Uani 1 1 d . A .
C12 C 0.6511(8) 0.6652(9) 0.0817(5) 0.117(4) Uani 1 1 d . . .
H12 H 0.7046 0.6587 0.0992 0.140 Uiso 1 1 calc R A .
C13 C 0.5855(9) 0.5932(8) 0.0818(6) 0.126(5) Uani 1 1 d . A .
H13 H 0.5951 0.5414 0.1001 0.152 Uiso 1 1 calc R . .
C14 C 0.7046(10) 0.8198(11) 0.0532(6) 0.179(8) Uani 1 1 d D . .
H14 H 0.6945 0.8614 0.0294 0.214 Uiso 1 1 calc R A .
C15 C 0.7716(13) 0.8347(15) 0.0784(5) 0.234(12) Uani 1 1 d D . .
H15 H 0.7855 0.7943 0.1023 0.281 Uiso 1 1 calc R . .
C16 C -0.1218(6) 0.0747(7) 0.0644(3) 0.077(3) Uani 1 1 d . . .
H16 H -0.1379 0.1369 0.0644 0.093 Uiso 1 1 calc R . .
C17 C -0.1927(8) 0.0109(11) 0.0686(4) 0.121(5) Uani 1 1 d . . .
H17 H -0.2540 0.0298 0.0702 0.145 Uiso 1 1 calc R . .
C18 C -0.1696(13) -0.0815(11) 0.0702(5) 0.141(6) Uani 1 1 d . . .
C19 C -0.0771(11) -0.1033(8) 0.0653(5) 0.136(6) Uani 1 1 d . . .
H19 H -0.0588 -0.1649 0.0653 0.164 Uiso 1 1 calc R . .
C20 C -0.0117(8) -0.0348(7) 0.0604(3) 0.087(3) Uani 1 1 d . . .
H20 H 0.0499 -0.0517 0.0569 0.105 Uiso 1 1 calc R . .
C21 C 0.0798(10) 0.2317(8) 0.1443(5) 0.096(4) Uani 1 1 d . . .
C22 C 0.0951(7) 0.2968(6) 0.1855(3) 0.074(3) Uani 1 1 d . . .
C23 C 0.0393(7) 0.3756(7) 0.1873(4) 0.088(3) Uani 1 1 d . . .
H23 H -0.0025 0.3868 0.1637 0.105 Uiso 1 1 calc R . .
C24 C 0.0451(7) 0.4356(7) 0.2227(3) 0.080(3) Uani 1 1 d . . .
H24 H 0.0064 0.4868 0.2233 0.097 Uiso 1 1 calc R . .
C25 C 0.1075(7) 0.4222(8) 0.2580(3) 0.080(3) Uani 1 1 d . . .
C26 C 0.1646(7) 0.3456(9) 0.2561(3) 0.093(3) Uani 1 1 d . . .
H26 H 0.2075 0.3354 0.2793 0.111 Uiso 1 1 calc R . .
C27 C 0.1583(7) 0.2842(7) 0.2197(4) 0.085(3) Uani 1 1 d . . .
H27 H 0.1977 0.2335 0.2187 0.102 Uiso 1 1 calc R . .
C28 C 0.1103(9) 0.4781(10) 0.3010(4) 0.109(4) Uani 1 1 d . . .
H28 H 0.1532 0.4599 0.3230 0.131 Uiso 1 1 calc R . .
C29 C 0.0670(16) 0.5390(8) 0.3097(5) 0.201(11) Uani 1 1 d . . .
H29 H 0.0279 0.5578 0.2861 0.241 Uiso 1 1 calc R . .
C30 C 0.0597(14) 0.5977(8) 0.3532(5) 0.138(7) Uani 1 1 d . . .
C31 C 0.2406(6) -0.0017(6) 0.0249(3) 0.064(2) Uani 1 1 d . . .
C32 C 0.2931(6) -0.0273(7) 0.0689(4) 0.085(3) Uani 1 1 d . . .
C33 C 0.3571(6) -0.0978(7) 0.0682(4) 0.092(3) Uani 1 1 d . . .
H33 H 0.3658 -0.1339 0.0421 0.111 Uiso 1 1 calc R . .
C34 C 0.4103(7) -0.1136(8) 0.1095(5) 0.094(4) Uani 1 1 d . . .
H34 H 0.4515 -0.1629 0.1102 0.113 Uiso 1 1 calc R . .
C35 C 0.3389(9) 0.0064(14) 0.1461(4) 0.157(7) Uani 1 1 d . . .
H35 H 0.3319 0.0424 0.1724 0.188 Uiso 1 1 calc R . .
C36 C 0.2822(7) 0.0255(10) 0.1088(4) 0.104(4) Uani 1 1 d . . .
H36 H 0.2382 0.0721 0.1103 0.125 Uiso 1 1 calc R . .

loop_
_atom_site_aniso_label
_atom_site_aniso_U_11
_atom_site_aniso_U_22
_atom_site_aniso_U_33
_atom_site_aniso_U_23
_atom_site_aniso_U_13
_atom_site_aniso_U_12
Cd1 0.0445(3) 0.0496(3) 0.0587(3) 0.0139(3) -0.0121(2) -0.0251(2)
N1 0.057(4) 0.070(5) 0.060(4) 0.016(4) -0.009(3) -0.042(3)
N2 0.048(4) 0.045(3) 0.059(3) 0.010(3) -0.011(3) -0.020(3)
O1 0.112(7) 0.127(7) 0.124(7) -0.041(6) 0.035(5) -0.045(6)
O2 0.204(10) 0.066(4) 0.130(6) 0.001(5) 0.084(6) -0.019(6)
O3 0.054(3) 0.056(3) 0.083(3) 0.023(3) -0.028(3) -0.008(3)
O4 0.068(4) 0.085(5) 0.099(5) 0.027(4) -0.014(4) -0.001(3)
C1 0.080(6) 0.046(4) 0.106(7) 0.015(4) -0.015(6) -0.012(5)
C2 0.133(10) 0.057(6) 0.142(10) 0.017(7) -0.029(9) -0.045(7)
C3 0.121(9) 0.067(6) 0.093(6) -0.010(5) 0.006(7) -0.072(6)
C4 0.054(5) 0.141(9) 0.066(5) -0.008(6) 0.004(4) -0.057(6)
C5 0.047(5) 0.071(5) 0.093(6) 0.005(5) -0.018(5) -0.029(4)
C6 0.056(8) 0.038(7) 0.099(9) 0.014(7) -0.008(7) -0.024(5)
C7 0.045(8) 0.054(10) 0.130(14) 0.011(8) -0.004(8) -0.021(7)
C7' 0.045(8) 0.054(10) 0.130(14) 0.011(8) -0.004(8) -0.021(7)
C6' 0.056(8) 0.038(7) 0.099(9) 0.014(7) -0.008(7) -0.024(5)
C8 0.098(8) 0.091(8) 0.169(11) -0.058(9) 0.062(9) -0.078(7)
C9 0.083(8) 0.108(10) 0.248(19) -0.010(11) -0.058(10) -0.047(8)
C10 0.101(9) 0.064(7) 0.30(2) 0.007(10) -0.044(12) -0.042(7)
C11 0.061(6) 0.052(5) 0.181(11) 0.007(7) -0.003(7) -0.023(4)
C12 0.080(7) 0.103(9) 0.168(12) -0.006(9) -0.004(7) -0.063(7)
C13 0.084(8) 0.084(8) 0.212(15) 0.002(8) 0.008(9) -0.049(7)
C14 0.140(12) 0.140(12) 0.256(19) 0.047(14) -0.086(14) -0.106(11)
C15 0.26(2) 0.30(3) 0.147(13) 0.027(15) -0.033(14) -0.24(2)
C16 0.063(5) 0.092(6) 0.076(6) 0.020(5) -0.023(4) -0.041(5)
C17 0.070(7) 0.183(14) 0.110(9) 0.042(9) -0.024(6) -0.080(9)
C18 0.174(15) 0.118(11) 0.132(10) 0.015(9) -0.011(10) -0.121(11)
C19 0.151(13) 0.084(8) 0.175(14) -0.008(8) 0.029(11) -0.083(9)
C20 0.113(8) 0.067(6) 0.082(6) 0.010(5) 0.021(6) -0.048(5)
C21 0.107(9) 0.071(7) 0.111(9) 0.009(7) 0.072(8) -0.010(7)
C22 0.102(7) 0.060(5) 0.061(5) 0.003(4) 0.016(5) -0.011(5)
C23 0.088(7) 0.087(7) 0.088(7) 0.003(6) 0.002(6) -0.002(6)
C24 0.096(7) 0.066(5) 0.080(6) -0.010(5) 0.004(5) 0.020(5)
C25 0.077(6) 0.106(7) 0.055(5) -0.021(5) 0.013(5) -0.010(6)
C26 0.067(6) 0.140(10) 0.072(6) 0.007(7) 0.012(5) 0.022(7)
C27 0.083(7) 0.084(6) 0.088(7) 0.022(6) 0.037(6) 0.017(5)
C28 0.117(9) 0.123(10) 0.087(8) -0.013(8) 0.026(7) -0.013(8)
C29 0.37(3) 0.067(7) 0.162(13) -0.029(8) 0.199(17) -0.027(12)
C30 0.23(2) 0.059(7) 0.121(11) -0.013(7) 0.098(13) 0.007(9)
C31 0.050(5) 0.045(5) 0.098(6) 0.035(5) -0.025(5) -0.014(3)
C32 0.053(5) 0.088(7) 0.114(8) 0.059(6) -0.001(5) -0.001(5)
C33 0.065(6) 0.089(7) 0.123(8) 0.048(6) -0.018(5) 0.019(5)
C34 0.056(6) 0.101(8) 0.125(9) 0.059(7) 0.000(6) 0.021(5)
C35 0.084(8) 0.30(2) 0.084(8) 0.082(11) -0.026(7) -0.016(12)
C36 0.051(6) 0.171(12) 0.090(7) 0.049(8) -0.012(5) 0.013(6)

loop_
_atom_type_symbol
_atom_type_description
_atom_type_scat_dispersion_real
_atom_type_scat_dispersion_imag
_atom_type_scat_source
C C 0.0033 0.0016 'International Tables Vol C Tables 4.2.6.8 and 6.1.1.4'
H H 0.0000 0.0000 'International Tables Vol C Tables 4.2.6.8 and 6.1.1.4'
N N 0.0061 0.0033 'International Tables Vol C Tables 4.2.6.8 and 6.1.1.4'
O O 0.0106 0.0060 'International Tables Vol C Tables 4.2.6.8 and 6.1.1.4'
Cd Cd -0.8075 1.2024 'International Tables Vol C Tables 4.2.6.8 and 6.1.1.4'

loop_
_geom_angle_atom_site_label_1
_geom_angle_atom_site_label_2
_geom_angle_atom_site_label_3
_geom_angle
_geom_angle_site_symmetry_1
_geom_angle_site_symmetry_3
N1 Cd1 O1 97.2(3) . .
N1 Cd1 N2 174.7(2) . .
O1 Cd1 N2 84.4(3) . .
N1 Cd1 O3 87.9(2) . .
O1 Cd1 O3 147.5(3) . .
N2 Cd1 O3 88.1(2) . .
N1 Cd1 O4 90.7(2) . .
O1 Cd1 O4 82.8(4) . .
N2 Cd1 O4 94.6(2) . .
O3 Cd1 O4 129.5(2) . .
N1 Cd1 O3 93.1(2) . 7
O1 Cd1 O3 135.2(3) . 7
N2 Cd1 O3 89.31(19) . 7
O3 Cd1 O3 76.08(17) . 7
O4 Cd1 O3 53.5(2) . 7
N1 Cd1 O2 98.4(2) . .
O1 Cd1 O2 52.0(3) . .
N2 Cd1 O2 78.6(2) . .
O3 Cd1 O2 95.5(2) . .
O4 Cd1 O2 134.5(3) . .
O3 Cd1 O2 165.5(2) 7 .
N1 Cd1 C21 102.0(3) . .
O1 Cd1 C21 27.0(3) . .
N2 Cd1 C21 77.2(3) . .
O3 Cd1 C21 120.5(3) . .
O4 Cd1 C21 109.2(4) . .
O3 Cd1 C21 157.6(3) 7 .
O2 Cd1 C21 25.4(3) . .
C16 N1 C20 116.6(7) . .
C16 N1 Cd1 119.6(6) . .
C20 N1 Cd1 123.8(6) . .
C5 N2 C1 118.6(7) . .
C5 N2 Cd1 123.1(5) . .
C1 N2 Cd1 117.7(6) . .
C21 O1 Cd1 97.6(8) . .
C21 O2 Cd1 81.7(9) . .
C31 O3 Cd1 165.7(6) . .
C31 O3 Cd1 90.4(5) . 7
Cd1 O3 Cd1 103.89(17) . 7
C31 O4 Cd1 92.9(5) 7 .
C2 C1 N2 120.0(10) . .
C1 C2 C3 124.3(10) . .
C2 C3 C4 115.3(7) . .
C2 C3 C6 144.5(12) . .
C4 C3 C6 100.2(12) . .
C2 C3 C6' 106.6(12) . .
C4 C3 C6' 138.0(12) . .
C6 C3 C6' 37.9(8) . .
C3 C4 C5 120.4(9) . .
N2 C5 C4 121.2(9) . .
C7 C6 C3 111.5(15) . .
C6 C7 C8 109.6(16) . .
C6' C7' C8 117.8(19) . .
C7' C6' C3 112.8(17) . .
C13 C8 C9 116.9(9) . .
C13 C8 C7 143.7(15) . .
C9 C8 C7 98.4(14) . .
C13 C8 C7' 108.7(15) . .
C9 C8 C7' 134.4(14) . .
C7 C8 C7' 36.1(9) . .
C8 C9 C10 120.3(13) . .
C11 C10 C9 123.3(15) . .
C10 C11 C12 116.6(9) . .
C10 C11 C14 116.7(12) . .
C12 C11 C14 126.5(11) . .
C11 C12 C13 122.2(13) . .
C8 C13 C12 120.4(14) . .
C15 C14 C11 126.3(15) . .
C14 C15 C18 119.5(16) . 1_665
N1 C16 C17 125.2(11) . .
C18 C17 C16 118.0(13) . .
C17 C18 C19 116.9(9) . .
C17 C18 C15 130.6(19) . 1_445
C19 C18 C15 112.4(18) . 1_445
C20 C19 C18 120.8(13) . .
N1 C20 C19 122.4(12) . .
O2 C21 O1 126.8(14) . .
O2 C21 C22 116.2(14) . .
O1 C21 C22 116.9(11) . .
O2 C21 Cd1 72.9(8) . .
O1 C21 Cd1 55.5(7) . .
C22 C21 Cd1 160.1(7) . .
C27 C22 C23 118.0(9) . .
C27 C22 C21 125.6(10) . .
C23 C22 C21 116.4(10) . .
C24 C23 C22 121.2(10) . .
C23 C24 C25 121.2(9) . .
C24 C25 C26 118.2(9) . .
C24 C25 C28 124.5(11) . .
C26 C25 C28 116.9(11) . .
C27 C26 C25 120.4(10) . .
C22 C27 C26 121.0(9) . .
C29 C28 C25 127.4(18) . .
C28 C29 C30 132(2) . .
C35 C30 C34 117.9(12) 8_565 8_565
C35 C30 C29 116.6(19) 8_565 .
C34 C30 C29 125.5(16) 8_565 .
O4 C31 O3 122.7(7) 7 .
O4 C31 C32 120.6(9) 7 .
O3 C31 C32 116.5(9) . .
C33 C32 C36 119.5(10) . .
C33 C32 C31 119.9(11) . .
C36 C32 C31 120.3(9) . .
C32 C33 C34 117.6(11) . .
C30 C34 C33 122.2(10) 8_655 .
C30 C35 C36 124.4(17) 8_655 .
C35 C36 C32 118.2(13) . .

loop_
_geom_bond_atom_site_label_1
_geom_bond_atom_site_label_2
_geom_bond_distance
_geom_bond_site_symmetry_2
Cd1 N1 2.268(5) .
Cd1 O1 2.275(8) .
Cd1 N2 2.313(5) .
Cd1 O3 2.358(6) .
Cd1 O4 2.410(6) .
Cd1 O3 2.456(5) 7
Cd1 O2 2.643(10) .
Cd1 C21 2.737(14) .
N1 C16 1.320(11) .
N1 C20 1.327(12) .
N2 C5 1.290(10) .
N2 C1 1.347(10) .
O1 C21 1.253(15) .
O2 C21 1.186(13) .
O3 C31 1.257(10) .
O3 Cd1 2.456(5) 7
O4 C31 1.241(11) 7
C1 C2 1.334(13) .
C2 C3 1.336(16) .
C3 C4 1.347(15) .
C3 C6 1.518(19) .
C3 C6' 1.576(16) .
C4 C5 1.412(11) .
C6 C7 1.454(16) .
C7 C8 1.52(2) .
C7' C6' 1.16(2) .
C7' C8 1.588(19) .
C8 C13 1.35(2) .
C8 C9 1.38(2) .
C9 C10 1.377(14) .
C10 C11 1.329(17) .
C11 C12 1.338(16) .
C11 C14 1.468(13) .
C12 C13 1.411(13) .
C14 C15 1.234(14) .
C15 C18 1.502(15) 1_665
C16 C17 1.385(13) .
C17 C18 1.38(2) .
C18 C19 1.38(2) .
C18 C15 1.502(15) 1_445
C19 C20 1.377(13) .
C21 C22 1.539(16) .
C22 C27 1.365(14) .
C22 C23 1.398(14) .
C23 C24 1.349(13) .
C24 C25 1.380(13) .
C25 C26 1.385(13) .
C25 C28 1.489(15) .
C26 C27 1.383(14) .
C28 C29 1.112(18) .
C29 C30 1.528(17) .
C30 C35 1.33(2) 8_565
C30 C34 1.34(2) 8_565
C31 O4 1.241(11) 7
C31 C32 1.534(12) .
C32 C33 1.379(13) .
C32 C36 1.397(15) .
C33 C34 1.443(14) .
C34 C30 1.34(2) 8_655
C35 C30 1.33(2) 8_655
C35 C36 1.387(14) .
